data_4337831
loop_
_publ_author_name
'Niehaus, Oliver'
'Rodewald, Ute Ch'
'Abdala, Paula M.'
'Touzani, Rachid St'
'Fokwa, Boniface P. T.'
'Janka, Oliver'

_publ_section_title
;
 Synthesis and Theoretical Investigations of the Solid Solution
 CeRu1-xNixAl (x = 0.1-0.95) Showing Cerium Valence Fluctuations.
;
_journal_issue 5
_journal_name_full 'Inorganic chemistry'
_journal_page_first 2471
_journal_page_last 2480
_journal_paper_doi 10.1021/ic402414f
_journal_volume 53
_journal_year 2014
_chemical_formula_sum 'Al Ce Ni0.63 Ru0.38'
_chemical_formula_weight 241.69
_chemical_name_systematic
; 
 ? 
;
_space_group_IT_number 62
_symmetry_cell_setting orthorhombic
_symmetry_space_group_name_Hall '-P 2ac 2n'
_symmetry_space_group_name_H-M 'P n m a'
_atom_sites_solution_primary direct
_atom_sites_solution_secondary difmap
_audit_creation_method SHELXL-97
_cell_angle_alpha 90.00
_cell_angle_beta 90.00
_cell_angle_gamma 90.00
_cell_formula_units_Z 8
_cell_length_a 7.0174(5)
_cell_length_b 4.1800(2)
_cell_length_c 15.6816(8)
_cell_measurement_temperature 293(2)
_cell_volume 459.98(5)
_computing_cell_refinement 'IPDS package'
_computing_data_collection 'IPDS package'
_computing_data_reduction 'IPDS package'
_computing_structure_refinement 'SHELXL-97 (Sheldrick, 1997)'
_computing_structure_solution 'SHELXS-97 (Sheldrick, 1990)'
_diffrn_ambient_temperature 293(2)
_diffrn_measured_fraction_theta_full 0.999
_diffrn_measured_fraction_theta_max 0.999
_diffrn_measurement_device_type 'STOE IPDS-II'
_diffrn_measurement_method 'oscillation mode'
_diffrn_radiation_monochromator graphite
_diffrn_radiation_source 'fine-focus sealed tube'
_diffrn_radiation_type MoK\a
_diffrn_radiation_wavelength 0.71073
_diffrn_reflns_av_R_equivalents 0.1121
_diffrn_reflns_av_sigmaI/netI 0.0518
_diffrn_reflns_limit_h_max 11
_diffrn_reflns_limit_h_min -11
_diffrn_reflns_limit_k_max 6
_diffrn_reflns_limit_k_min -5
_diffrn_reflns_limit_l_max 25
_diffrn_reflns_limit_l_min -25
_diffrn_reflns_number 31685
_diffrn_reflns_theta_full 34.94
_diffrn_reflns_theta_max 34.94
_diffrn_reflns_theta_min 3.18
_exptl_absorpt_coefficient_mu 27.0
_exptl_absorpt_correction_T_max 0.793
_exptl_absorpt_correction_T_min 0.374
_exptl_absorpt_correction_type numerical
_exptl_crystal_colour silver
_exptl_crystal_density_diffrn 6.98
_exptl_crystal_density_method 'not measured'
_exptl_crystal_description needle
_exptl_crystal_F_000 840
_exptl_crystal_size_max 0.030
_exptl_crystal_size_mid 0.010
_exptl_crystal_size_min 0.010
_refine_diff_density_max 1.774
_refine_diff_density_min -2.418
_refine_diff_density_rms 0.473
_refine_ls_extinction_coef 0.00163(9)
_refine_ls_extinction_expression Fc^*^=kFc[1+0.001xFc^2^\l^3^/sin(2\q)]^-1/4^
_refine_ls_extinction_method SHELXL
_refine_ls_goodness_of_fit_ref 0.853
_refine_ls_matrix_type full
_refine_ls_number_parameters 40
_refine_ls_number_reflns 1122
_refine_ls_number_restraints 0
_refine_ls_restrained_S_all 0.853
_refine_ls_R_factor_all 0.0467
_refine_ls_R_factor_gt 0.0236
_refine_ls_shift/su_max 0.000
_refine_ls_shift/su_mean 0.000
_refine_ls_structure_factor_coef Fsqd
_refine_ls_weighting_details 'calc w=1/[\s^2^(Fo^2^)+(0.0134P)^2^+0.0000P] where P=(Fo^2^+2Fc^2^)/3'
_refine_ls_weighting_scheme calc
_refine_ls_wR_factor_gt 0.0340
_refine_ls_wR_factor_ref 0.0358
_reflns_number_gt 787
_reflns_number_total 1122
_reflns_threshold_expression >2sigma(I)
_cod_data_source_file ic402414f_si_002.cif
_cod_data_source_block CeRu0.4Ni0.6Al
_cod_original_sg_symbol_H-M Pnma
_cod_database_code 4337831

loop_
_symmetry_equiv_pos_as_xyz
'x, y, z'
'-x+1/2, -y, z+1/2'
'x+1/2, -y+1/2, -z+1/2'
'-x, y+1/2, -z'
'-x, -y, -z'
'x-1/2, y, -z-1/2'
'-x-1/2, y-1/2, z-1/2'
'x, -y-1/2, z'

loop_
_atom_site_label
_atom_site_type_symbol
_atom_site_fract_x
_atom_site_fract_y
_atom_site_fract_z
_atom_site_U_iso_or_equiv
_atom_site_adp_type
_atom_site_occupancy
_atom_site_symmetry_multiplicity
_atom_site_calc_flag
_atom_site_refinement_flags
Ce1 Ce 0.34923(5) 0.2500 0.06000(2) 0.01222(8) Uani 1 2 d S
Ce2 Ce 0.47625(5) 0.2500 0.27936(2) 0.01128(8) Uani 1 2 d S
Ni1 Ni 0.28533(10) 0.2500 0.42647(4) 0.0136(3) Uani 0.621(11) 2 d SP
Ru1 Ru 0.28533(10) 0.2500 0.42647(4) 0.0136(3) Uani 0.379(11) 2 d SP
Ni2 Ni 0.23239(9) 0.2500 0.68411(4) 0.0143(3) Uani 0.632(11) 2 d SP
Ru2 Ru 0.23239(9) 0.2500 0.68411(4) 0.0143(3) Uani 0.368(11) 2 d SP
Al1 Al 0.3477(3) 0.2500 0.85049(12) 0.0118(3) Uani 1 2 d S
Al2 Al 0.4923(2) 0.2500 0.56259(12) 0.0107(3) Uani 1 2 d S

loop_
_atom_site_aniso_label
_atom_site_aniso_U_11
_atom_site_aniso_U_22
_atom_site_aniso_U_33
_atom_site_aniso_U_23
_atom_site_aniso_U_13
_atom_site_aniso_U_12
Ce1 0.01200(15) 0.01269(17) 0.01197(15) 0.000 -0.00153(12) 0.000
Ce2 0.01081(14) 0.01190(16) 0.01112(15) 0.000 0.00026(12) 0.000
Ni1 0.0141(4) 0.0101(4) 0.0165(4) 0.000 -0.0036(2) 0.000
Ru1 0.0141(4) 0.0101(4) 0.0165(4) 0.000 -0.0036(2) 0.000
Ni2 0.0142(4) 0.0148(4) 0.0140(4) 0.000 0.0019(2) 0.000
Ru2 0.0142(4) 0.0148(4) 0.0140(4) 0.000 0.0019(2) 0.000
Al1 0.0109(8) 0.0110(8) 0.0134(8) 0.000 0.0004(7) 0.000
Al2 0.0104(7) 0.0102(8) 0.0116(8) 0.000 0.0007(7) 0.000

loop_
_atom_type_symbol
_atom_type_description
_atom_type_scat_dispersion_real
_atom_type_scat_dispersion_imag
_atom_type_scat_source
Ce Ce -0.2486 2.6331 'International Tables Vol C Tables 4.2.6.8 and 6.1.1.4'
Ni Ni 0.3393 1.1124 'International Tables Vol C Tables 4.2.6.8 and 6.1.1.4'
Ru Ru -1.2594 0.8363 'International Tables Vol C Tables 4.2.6.8 and 6.1.1.4'
Al Al 0.0645 0.0514 'International Tables Vol C Tables 4.2.6.8 and 6.1.1.4'

loop_
_geom_angle_atom_site_label_1
_geom_angle_atom_site_label_2
_geom_angle_atom_site_label_3
_geom_angle
_geom_angle_site_symmetry_1
_geom_angle_site_symmetry_3
Ru2 Ce1 Ni2 0.00(3) 2_564 2_564
Ru2 Ce1 Ru2 91.70(2) 2_564 2_554
Ni2 Ce1 Ru2 91.70(2) 2_564 2_554
Ru2 Ce1 Ni2 91.70(2) 2_564 2_554
Ni2 Ce1 Ni2 91.70(2) 2_564 2_554
Ru2 Ce1 Ni2 0.00(3) 2_554 2_554
Ru2 Ce1 Ru1 98.622(17) 2_564 6_656
Ni2 Ce1 Ru1 98.622(17) 2_564 6_656
Ru2 Ce1 Ru1 98.622(17) 2_554 6_656
Ni2 Ce1 Ru1 98.622(17) 2_554 6_656
Ru2 Ce1 Ni1 98.622(17) 2_564 6_656
Ni2 Ce1 Ni1 98.622(17) 2_564 6_656
Ru2 Ce1 Ni1 98.622(17) 2_554 6_656
Ni2 Ce1 Ni1 98.622(17) 2_554 6_656
Ru1 Ce1 Ni1 0.00(3) 6_656 6_656
Ru2 Ce1 Ru1 150.89(2) 2_564 2_554
Ni2 Ce1 Ru1 150.89(2) 2_564 2_554
Ru2 Ce1 Ru1 84.714(15) 2_554 2_554
Ni2 Ce1 Ru1 84.714(15) 2_554 2_554
Ru1 Ce1 Ru1 110.486(15) 6_656 2_554
Ni1 Ce1 Ru1 110.486(15) 6_656 2_554
Ru2 Ce1 Ni1 150.89(2) 2_564 2_554
Ni2 Ce1 Ni1 150.89(2) 2_564 2_554
Ru2 Ce1 Ni1 84.714(15) 2_554 2_554
Ni2 Ce1 Ni1 84.714(15) 2_554 2_554
Ru1 Ce1 Ni1 110.486(15) 6_656 2_554
Ni1 Ce1 Ni1 110.486(15) 6_656 2_554
Ru1 Ce1 Ni1 0.000(19) 2_554 2_554
Ru2 Ce1 Ru1 84.714(15) 2_564 2_564
Ni2 Ce1 Ru1 84.714(15) 2_564 2_564
Ru2 Ce1 Ru1 150.89(2) 2_554 2_564
Ni2 Ce1 Ru1 150.89(2) 2_554 2_564
Ru1 Ce1 Ru1 110.486(15) 6_656 2_564
Ni1 Ce1 Ru1 110.486(15) 6_656 2_564
Ru1 Ce1 Ru1 84.60(2) 2_554 2_564
Ni1 Ce1 Ru1 84.60(2) 2_554 2_564
Ru2 Ce1 Ni1 84.714(15) 2_564 2_564
Ni2 Ce1 Ni1 84.714(15) 2_564 2_564
Ru2 Ce1 Ni1 150.89(2) 2_554 2_564
Ni2 Ce1 Ni1 150.89(2) 2_554 2_564
Ru1 Ce1 Ni1 110.486(15) 6_656 2_564
Ni1 Ce1 Ni1 110.486(15) 6_656 2_564
Ru1 Ce1 Ni1 84.60(2) 2_554 2_564
Ni1 Ce1 Ni1 84.60(2) 2_554 2_564
Ru1 Ce1 Ni1 0.00(3) 2_564 2_564
Ru2 Ce1 Al2 104.53(3) 2_564 6_556
Ni2 Ce1 Al2 104.53(3) 2_564 6_556
Ru2 Ce1 Al2 104.53(3) 2_554 6_556
Ni2 Ce1 Al2 104.53(3) 2_554 6_556
Ru1 Ce1 Al2 146.46(4) 6_656 6_556
Ni1 Ce1 Al2 146.46(4) 6_656 6_556
Ru1 Ce1 Al2 49.326(18) 2_554 6_556
Ni1 Ce1 Al2 49.326(18) 2_554 6_556
Ru1 Ce1 Al2 49.326(19) 2_564 6_556
Ni1 Ce1 Al2 49.326(19) 2_564 6_556
Ru2 Ce1 Al2 108.35(3) 2_564 2_554
Ni2 Ce1 Al2 108.35(3) 2_564 2_554
Ru2 Ce1 Al2 51.08(3) 2_554 2_554
Ni2 Ce1 Al2 51.08(3) 2_554 2_554
Ru1 Ce1 Al2 138.67(2) 6_656 2_554
Ni1 Ce1 Al2 138.67(2) 6_656 2_554
Ru1 Ce1 Al2 48.49(3) 2_554 2_554
Ni1 Ce1 Al2 48.49(3) 2_554 2_554
Ru1 Ce1 Al2 102.81(3) 2_564 2_554
Ni1 Ce1 Al2 102.81(3) 2_564 2_554
Al2 Ce1 Al2 53.84(4) 6_556 2_554
Ru2 Ce1 Al2 51.08(3) 2_564 2_564
Ni2 Ce1 Al2 51.08(3) 2_564 2_564
Ru2 Ce1 Al2 108.35(3) 2_554 2_564
Ni2 Ce1 Al2 108.35(3) 2_554 2_564
Ru1 Ce1 Al2 138.67(2) 6_656 2_564
Ni1 Ce1 Al2 138.67(2) 6_656 2_564
Ru1 Ce1 Al2 102.81(3) 2_554 2_564
Ni1 Ce1 Al2 102.81(3) 2_554 2_564
Ru1 Ce1 Al2 48.49(3) 2_564 2_564
Ni1 Ce1 Al2 48.49(3) 2_564 2_564
Al2 Ce1 Al2 53.84(4) 6_556 2_564
Al2 Ce1 Al2 82.17(4) 2_554 2_564
Ru2 Ce1 Al1 131.877(15) 2_564 1_554
Ni2 Ce1 Al1 131.877(15) 2_564 1_554
Ru2 Ce1 Al1 131.877(15) 2_554 1_554
Ni2 Ce1 Al1 131.877(15) 2_554 1_554
Ru1 Ce1 Al1 94.16(4) 6_656 1_554
Ni1 Ce1 Al1 94.16(4) 6_656 1_554
Ru1 Ce1 Al1 47.524(18) 2_554 1_554
Ni1 Ce1 Al1 47.524(18) 2_554 1_554
Ru1 Ce1 Al1 47.524(18) 2_564 1_554
Ni1 Ce1 Al1 47.524(18) 2_564 1_554
Al2 Ce1 Al1 52.30(5) 6_556 1_554
Al2 Ce1 Al1 90.59(4) 2_554 1_554
Al2 Ce1 Al1 90.59(4) 2_564 1_554
Ru2 Ce1 Al1 52.22(3) 2_564 5_666
Ni2 Ce1 Al1 52.22(3) 2_564 5_666
Ru2 Ce1 Al1 107.30(3) 2_554 5_666
Ni2 Ce1 Al1 107.30(3) 2_554 5_666
Ru1 Ce1 Al1 47.68(3) 6_656 5_666
Ni1 Ce1 Al1 47.68(3) 6_656 5_666
Ru1 Ce1 Al1 155.53(4) 2_554 5_666
Ni1 Ce1 Al1 155.53(4) 2_554 5_666
Ru1 Ce1 Al1 93.25(3) 2_564 5_666
Ni1 Ce1 Al1 93.25(3) 2_564 5_666
Al2 Ce1 Al1 140.47(2) 6_556 5_666
Al2 Ce1 Al1 153.85(5) 2_554 5_666
Al2 Ce1 Al1 93.68(3) 2_564 5_666
Al1 Ce1 Al1 115.34(3) 1_554 5_666
Ru2 Ce1 Al1 107.30(3) 2_564 5_656
Ni2 Ce1 Al1 107.30(3) 2_564 5_656
Ru2 Ce1 Al1 52.22(3) 2_554 5_656
Ni2 Ce1 Al1 52.22(3) 2_554 5_656
Ru1 Ce1 Al1 47.68(3) 6_656 5_656
Ni1 Ce1 Al1 47.68(3) 6_656 5_656
Ru1 Ce1 Al1 93.25(3) 2_554 5_656
Ni1 Ce1 Al1 93.25(3) 2_554 5_656
Ru1 Ce1 Al1 155.53(4) 2_564 5_656
Ni1 Ce1 Al1 155.53(4) 2_564 5_656
Al2 Ce1 Al1 140.47(2) 6_556 5_656
Al2 Ce1 Al1 93.68(3) 2_554 5_656
Al2 Ce1 Al1 153.85(5) 2_564 5_656
Al1 Ce1 Al1 115.34(3) 1_554 5_656
Al1 Ce1 Al1 78.71(4) 5_666 5_656
Ru2 Ce1 Ce1 92.832(12) 2_564 5_665
Ni2 Ce1 Ce1 92.832(12) 2_564 5_665
Ru2 Ce1 Ce1 154.37(2) 2_554 5_665
Ni2 Ce1 Ce1 154.37(2) 2_554 5_665
Ru1 Ce1 Ce1 55.750(13) 6_656 5_665
Ni1 Ce1 Ce1 55.750(13) 6_656 5_665
Ru1 Ce1 Ce1 102.823(19) 2_554 5_665
Ni1 Ce1 Ce1 102.823(19) 2_554 5_665
Ru1 Ce1 Ce1 54.736(15) 2_564 5_665
Ni1 Ce1 Ce1 54.736(15) 2_564 5_665
Al2 Ce1 Ce1 98.71(3) 6_556 5_665
Al2 Ce1 Ce1 148.23(4) 2_554 5_665
Al2 Ce1 Ce1 94.00(3) 2_564 5_665
Al1 Ce1 Ce1 57.81(3) 1_554 5_665
Al1 Ce1 Ce1 57.53(3) 5_666 5_665
Al1 Ce1 Ce1 102.49(3) 5_656 5_665
Ru2 Ce1 Ce1 154.37(2) 2_564 5_655
Ni2 Ce1 Ce1 154.37(2) 2_564 5_655
Ru2 Ce1 Ce1 92.832(12) 2_554 5_655
Ni2 Ce1 Ce1 92.832(12) 2_554 5_655
Ru1 Ce1 Ce1 55.750(13) 6_656 5_655
Ni1 Ce1 Ce1 55.750(13) 6_656 5_655
Ru1 Ce1 Ce1 54.736(15) 2_554 5_655
Ni1 Ce1 Ce1 54.736(15) 2_554 5_655
Ru1 Ce1 Ce1 102.823(19) 2_564 5_655
Ni1 Ce1 Ce1 102.823(19) 2_564 5_655
Al2 Ce1 Ce1 98.71(3) 6_556 5_655
Al2 Ce1 Ce1 94.00(3) 2_554 5_655
Al2 Ce1 Ce1 148.23(4) 2_564 5_655
Al1 Ce1 Ce1 57.81(3) 1_554 5_655
Al1 Ce1 Ce1 102.49(3) 5_666 5_655
Al1 Ce1 Ce1 57.53(3) 5_656 5_655
Ce1 Ce1 Ce1 72.858(14) 5_665 5_655
Ru2 Ce1 Ce2 53.308(13) 2_564 .
Ni2 Ce1 Ce2 53.308(13) 2_564 .
Ru2 Ce1 Ce2 53.308(13) 2_554 .
Ni2 Ce1 Ce2 53.308(13) 2_554 .
Ru1 Ce1 Ce2 71.505(15) 6_656 .
Ni1 Ce1 Ce2 71.505(15) 6_656 .
Ru1 Ce1 Ce2 136.801(11) 2_554 .
Ni1 Ce1 Ce2 136.801(11) 2_554 .
Ru1 Ce1 Ce2 136.801(11) 2_564 .
Ni1 Ce1 Ce2 136.801(11) 2_564 .
Al2 Ce1 Ce2 142.04(3) 6_556 .
Al2 Ce1 Ce2 100.18(3) 2_554 .
Al2 Ce1 Ce2 100.18(3) 2_564 .
Al1 Ce1 Ce2 165.66(4) 1_554 .
Al1 Ce1 Ce2 54.96(3) 5_666 .
Al1 Ce1 Ce2 54.96(3) 5_656 .
Ce1 Ce1 Ce2 111.517(14) 5_665 .
Ce1 Ce1 Ce2 111.517(14) 5_655 .
Ru2 Ce1 Ce2 52.768(13) 2_564 6_556
Ni2 Ce1 Ce2 52.768(13) 2_564 6_556
Ru2 Ce1 Ce2 52.768(13) 2_554 6_556
Ni2 Ce1 Ce2 52.768(13) 2_554 6_556
Ru1 Ce1 Ce2 132.127(17) 6_656 6_556
Ni1 Ce1 Ce2 132.127(17) 6_656 6_556
Ru1 Ce1 Ce2 104.389(16) 2_554 6_556
Ni1 Ce1 Ce2 104.389(16) 2_554 6_556
Ru1 Ce1 Ce2 104.389(16) 2_564 6_556
Ni1 Ce1 Ce2 104.389(16) 2_564 6_556
Al2 Ce1 Ce2 81.41(3) 6_556 6_556
Al2 Ce1 Ce2 56.51(3) 2_554 6_556
Al2 Ce1 Ce2 56.51(3) 2_564 6_556
Al1 Ce1 Ce2 133.71(4) 1_554 6_556
Al1 Ce1 Ce2 99.77(3) 5_666 6_556
Al1 Ce1 Ce2 99.77(3) 5_656 6_556
Ce1 Ce1 Ce2 143.511(7) 5_665 6_556
Ce1 Ce1 Ce2 143.511(7) 5_655 6_556
Ce2 Ce1 Ce2 60.622(7) . 6_556
Ru2 Ce1 Ni1 76.578(16) 2_564 6_556
Ni2 Ce1 Ni1 76.578(16) 2_564 6_556
Ru2 Ce1 Ni1 76.578(16) 2_554 6_556
Ni2 Ce1 Ni1 76.578(16) 2_554 6_556
Ru1 Ce1 Ni1 172.96(2) 6_656 6_556
Ni1 Ce1 Ni1 172.96(2) 6_656 6_556
Ru1 Ce1 Ni1 74.484(16) 2_554 6_556
Ni1 Ce1 Ni1 74.484(16) 2_554 6_556
Ru1 Ce1 Ni1 74.484(16) 2_564 6_556
Ni1 Ce1 Ni1 74.484(16) 2_564 6_556
Al2 Ce1 Ni1 40.58(4) 6_556 6_556
Al2 Ce1 Ni1 41.13(2) 2_554 6_556
Al2 Ce1 Ni1 41.13(2) 2_564 6_556
Al1 Ce1 Ni1 92.88(4) 1_554 6_556
Al1 Ce1 Ni1 128.44(3) 5_666 6_556
Al1 Ce1 Ni1 128.44(3) 5_656 6_556
Ce1 Ce1 Ni1 128.977(13) 5_665 6_556
Ce1 Ce1 Ni1 128.977(13) 5_655 6_556
Ce2 Ce1 Ni1 101.457(14) . 6_556
Ce2 Ce1 Ni1 40.835(12) 6_556 6_556
Ru2 Ce1 Ce1 135.851(11) 2_564 1_545
Ni2 Ce1 Ce1 135.851(11) 2_564 1_545
Ru2 Ce1 Ce1 44.149(11) 2_554 1_545
Ni2 Ce1 Ce1 44.149(11) 2_554 1_545
Ru1 Ce1 Ce1 90.0 6_656 1_545
Ni1 Ce1 Ce1 90.0 6_656 1_545
Ru1 Ce1 Ce1 47.702(10) 2_554 1_545
Ni1 Ce1 Ce1 47.702(10) 2_554 1_545
Ru1 Ce1 Ce1 132.298(10) 2_564 1_545
Ni1 Ce1 Ce1 132.298(10) 2_564 1_545
Al2 Ce1 Ce1 90.0 6_556 1_545
Al2 Ce1 Ce1 48.92(2) 2_554 1_545
Al2 Ce1 Ce1 131.08(2) 2_564 1_545
Al1 Ce1 Ce1 90.0 1_554 1_545
Al1 Ce1 Ce1 129.36(2) 5_666 1_545
Al1 Ce1 Ce1 50.64(2) 5_656 1_545
Ce1 Ce1 Ce1 126.429(7) 5_665 1_545
Ce1 Ce1 Ce1 53.571(7) 5_655 1_545
Ce2 Ce1 Ce1 90.0 . 1_545
Ce2 Ce1 Ce1 90.0 6_556 1_545
Ni1 Ce1 Ce1 90.0 6_556 1_545
Ru2 Ce1 Ce1 44.149(11) 2_564 1_565
Ni2 Ce1 Ce1 44.149(11) 2_564 1_565
Ru2 Ce1 Ce1 135.851(11) 2_554 1_565
Ni2 Ce1 Ce1 135.851(11) 2_554 1_565
Ru1 Ce1 Ce1 90.0 6_656 1_565
Ni1 Ce1 Ce1 90.0 6_656 1_565
Ru1 Ce1 Ce1 132.298(10) 2_554 1_565
Ni1 Ce1 Ce1 132.298(10) 2_554 1_565
Ru1 Ce1 Ce1 47.702(10) 2_564 1_565
Ni1 Ce1 Ce1 47.702(10) 2_564 1_565
Al2 Ce1 Ce1 90.0 6_556 1_565
Al2 Ce1 Ce1 131.08(2) 2_554 1_565
Al2 Ce1 Ce1 48.92(2) 2_564 1_565
Al1 Ce1 Ce1 90.0 1_554 1_565
Al1 Ce1 Ce1 50.64(2) 5_666 1_565
Al1 Ce1 Ce1 129.36(2) 5_656 1_565
Ce1 Ce1 Ce1 53.571(7) 5_665 1_565
Ce1 Ce1 Ce1 126.429(7) 5_655 1_565
Ce2 Ce1 Ce1 90.0 . 1_565
Ce2 Ce1 Ce1 90.0 6_556 1_565
Ni1 Ce1 Ce1 90.0 6_556 1_565
Ce1 Ce1 Ce1 180.000(19) 1_545 1_565
Ni1 Ce2 Ru2 100.845(19) . 2_554
Ni1 Ce2 Ni2 100.845(19) . 2_554
Ru2 Ce2 Ni2 0.00(3) 2_554 2_554
Ni1 Ce2 Ru2 100.845(18) . 2_564
Ru2 Ce2 Ru2 89.96(2) 2_554 2_564
Ni2 Ce2 Ru2 89.96(2) 2_554 2_564
Ni1 Ce2 Ni2 100.845(18) . 2_564
Ru2 Ce2 Ni2 89.96(2) 2_554 2_564
Ni2 Ce2 Ni2 89.96(2) 2_554 2_564
Ru2 Ce2 Ni2 0.00(3) 2_564 2_564
Ni1 Ce2 Ru2 100.275(19) . 5_666
Ru2 Ce2 Ru2 158.873(19) 2_554 5_666
Ni2 Ce2 Ru2 158.873(19) 2_554 5_666
Ru2 Ce2 Ru2 86.623(11) 2_564 5_666
Ni2 Ce2 Ru2 86.623(11) 2_564 5_666
Ni1 Ce2 Ni2 100.275(19) . 5_666
Ru2 Ce2 Ni2 158.873(19) 2_554 5_666
Ni2 Ce2 Ni2 158.873(19) 2_554 5_666
Ru2 Ce2 Ni2 86.623(11) 2_564 5_666
Ni2 Ce2 Ni2 86.623(11) 2_564 5_666
Ru2 Ce2 Ni2 0.00(3) 5_666 5_666
Ni1 Ce2 Ru2 100.275(19) . 5_656
Ru2 Ce2 Ru2 86.623(11) 2_554 5_656
Ni2 Ce2 Ru2 86.623(11) 2_554 5_656
Ru2 Ce2 Ru2 158.873(19) 2_564 5_656
Ni2 Ce2 Ru2 158.873(19) 2_564 5_656
Ru2 Ce2 Ru2 89.09(2) 5_666 5_656
Ni2 Ce2 Ru2 89.09(2) 5_666 5_656
Ni1 Ce2 Ni2 100.275(19) . 5_656
Ru2 Ce2 Ni2 86.623(11) 2_554 5_656
Ni2 Ce2 Ni2 86.623(11) 2_554 5_656
Ru2 Ce2 Ni2 158.873(19) 2_564 5_656
Ni2 Ce2 Ni2 158.873(19) 2_564 5_656
Ru2 Ce2 Ni2 89.09(2) 5_666 5_656
Ni2 Ce2 Ni2 89.09(2) 5_666 5_656
Ru2 Ce2 Ni2 0.0 5_656 5_656
Ni1 Ce2 Al1 138.72(2) . 5_656
Ru2 Ce2 Al1 53.29(4) 2_554 5_656
Ni2 Ce2 Al1 53.29(4) 2_554 5_656
Ru2 Ce2 Al1 109.55(4) 2_564 5_656
Ni2 Ce2 Al1 109.55(4) 2_564 5_656
Ru2 Ce2 Al1 108.58(3) 5_666 5_656
Ni2 Ce2 Al1 108.58(3) 5_666 5_656
Ru2 Ce2 Al1 52.65(4) 5_656 5_656
Ni2 Ce2 Al1 52.65(4) 5_656 5_656
Ni1 Ce2 Al1 138.72(2) . 5_666
Ru2 Ce2 Al1 109.55(4) 2_554 5_666
Ni2 Ce2 Al1 109.55(4) 2_554 5_666
Ru2 Ce2 Al1 53.29(4) 2_564 5_666
Ni2 Ce2 Al1 53.29(4) 2_564 5_666
Ru2 Ce2 Al1 52.65(4) 5_666 5_666
Ni2 Ce2 Al1 52.65(4) 5_666 5_666
Ru2 Ce2 Al1 108.58(3) 5_656 5_666
Ni2 Ce2 Al1 108.58(3) 5_656 5_666
Al1 Ce2 Al1 82.53(5) 5_656 5_666
Ni1 Ce2 Al2 51.28(3) . 5_666
Ru2 Ce2 Al2 150.87(3) 2_554 5_666
Ni2 Ce2 Al2 150.87(3) 2_554 5_666
Ru2 Ce2 Al2 87.95(3) 2_564 5_666
Ni2 Ce2 Al2 87.95(3) 2_564 5_666
Ru2 Ce2 Al2 49.88(3) 5_666 5_666
Ni2 Ce2 Al2 49.88(3) 5_666 5_666
Ru2 Ce2 Al2 104.95(3) 5_656 5_666
Ni2 Ce2 Al2 104.95(3) 5_656 5_666
Al1 Ce2 Al2 152.61(5) 5_656 5_666
Al1 Ce2 Al2 92.26(4) 5_666 5_666
Ni1 Ce2 Al2 51.28(3) . 5_656
Ru2 Ce2 Al2 87.95(3) 2_554 5_656
Ni2 Ce2 Al2 87.95(3) 2_554 5_656
Ru2 Ce2 Al2 150.87(3) 2_564 5_656
Ni2 Ce2 Al2 150.87(3) 2_564 5_656
Ru2 Ce2 Al2 104.95(3) 5_666 5_656
Ni2 Ce2 Al2 104.95(3) 5_666 5_656
Ru2 Ce2 Al2 49.88(3) 5_656 5_656
Ni2 Ce2 Al2 49.88(3) 5_656 5_656
Al1 Ce2 Al2 92.26(4) 5_656 5_656
Al1 Ce2 Al2 152.61(5) 5_666 5_656
Al2 Ce2 Al2 80.06(4) 5_666 5_656
Ni1 Ce2 Al1 50.10(3) . 2_554
Ru2 Ce2 Al1 51.60(3) 2_554 2_554
Ni2 Ce2 Al1 51.60(3) 2_554 2_554
Ru2 Ce2 Al1 106.19(3) 2_564 2_554
Ni2 Ce2 Al1 106.19(3) 2_564 2_554
Ru2 Ce2 Al1 148.91(4) 5_666 2_554
Ni2 Ce2 Al1 148.91(4) 5_666 2_554
Ru2 Ce2 Al1 87.89(3) 5_656 2_554
Ni2 Ce2 Al1 87.89(3) 5_656 2_554
Al1 Ce2 Al1 93.92(3) 5_656 2_554
Al1 Ce2 Al1 155.25(5) 5_666 2_554
Al2 Ce2 Al1 101.38(4) 5_666 2_554
Al2 Ce2 Al1 51.57(4) 5_656 2_554
Ni1 Ce2 Al1 50.10(3) . 2_564
Ru2 Ce2 Al1 106.19(3) 2_554 2_564
Ni2 Ce2 Al1 106.19(3) 2_554 2_564
Ru2 Ce2 Al1 51.60(3) 2_564 2_564
Ni2 Ce2 Al1 51.60(3) 2_564 2_564
Ru2 Ce2 Al1 87.89(3) 5_666 2_564
Ni2 Ce2 Al1 87.89(3) 5_666 2_564
Ru2 Ce2 Al1 148.91(4) 5_656 2_564
Ni2 Ce2 Al1 148.91(4) 5_656 2_564
Al1 Ce2 Al1 155.25(5) 5_656 2_564
Al1 Ce2 Al1 93.92(3) 5_666 2_564
Al2 Ce2 Al1 51.57(4) 5_666 2_564
Al2 Ce2 Al1 101.38(4) 5_656 2_564
Al1 Ce2 Al1 79.08(4) 2_554 2_564
Ni1 Ce2 Ce1 135.33(2) . .
Ru2 Ce2 Ce1 52.179(13) 2_554 .
Ni2 Ce2 Ce1 52.179(13) 2_554 .
Ru2 Ce2 Ce1 52.179(13) 2_564 .
Ni2 Ce2 Ce1 52.179(13) 2_564 .
Ru2 Ce2 Ce1 110.994(16) 5_666 .
Ni2 Ce2 Ce1 110.994(16) 5_666 .
Ru2 Ce2 Ce1 110.994(16) 5_656 .
Ni2 Ce2 Ce1 110.994(16) 5_656 .
Al1 Ce2 Ce1 58.38(3) 5_656 .
Al1 Ce2 Ce1 58.38(3) 5_666 .
Al2 Ce2 Ce1 139.06(2) 5_666 .
Al2 Ce2 Ce1 139.06(2) 5_656 .
Al1 Ce2 Ce1 98.93(3) 2_554 .
Al1 Ce2 Ce1 98.93(3) 2_564 .
Ni1 Ce2 Ce2 74.558(18) . 6_556
Ru2 Ce2 Ce2 52.615(13) 2_554 6_556
Ni2 Ce2 Ce2 52.615(13) 2_554 6_556
Ru2 Ce2 Ce2 52.615(13) 2_564 6_556
Ni2 Ce2 Ce2 52.615(13) 2_564 6_556
Ru2 Ce2 Ce2 135.445(10) 5_666 6_556
Ni2 Ce2 Ce2 135.445(10) 5_666 6_556
Ru2 Ce2 Ce2 135.445(10) 5_656 6_556
Ni2 Ce2 Ce2 135.445(10) 5_656 6_556
Al1 Ce2 Ce2 102.36(4) 5_656 6_556
Al1 Ce2 Ce2 102.36(4) 5_666 6_556
Al2 Ce2 Ce2 105.02(3) 5_666 6_556
Al2 Ce2 Ce2 105.02(3) 5_656 6_556
Al1 Ce2 Ce2 54.31(3) 2_554 6_556
Al1 Ce2 Ce2 54.31(3) 2_564 6_556
Ce1 Ce2 Ce2 60.768(12) . 6_556
Ni1 Ce2 Ce2 134.85(2) . 6_656
Ru2 Ce2 Ce2 110.532(17) 2_554 6_656
Ni2 Ce2 Ce2 110.532(17) 2_554 6_656
Ru2 Ce2 Ce2 110.532(17) 2_564 6_656
Ni2 Ce2 Ce2 110.532(17) 2_564 6_656
Ru2 Ce2 Ce2 52.050(12) 5_666 6_656
Ni2 Ce2 Ce2 52.050(12) 5_666 6_656
Ru2 Ce2 Ce2 52.050(12) 5_656 6_656
Ni2 Ce2 Ce2 52.050(12) 5_656 6_656
Al1 Ce2 Ce2 57.30(3) 5_656 6_656
Al1 Ce2 Ce2 57.30(3) 5_666 6_656
Al2 Ce2 Ce2 97.35(3) 5_666 6_656
Al2 Ce2 Ce2 97.35(3) 5_656 6_656
Al1 Ce2 Ce2 139.10(2) 2_554 6_656
Al1 Ce2 Ce2 139.10(2) 2_564 6_656
Ce1 Ce2 Ce2 89.823(15) . 6_656
Ce2 Ce2 Ce2 150.59(2) 6_556 6_656
Ni1 Ce2 Ce1 76.242(18) . 6_656
Ru2 Ce2 Ce1 134.996(10) 2_554 6_656
Ni2 Ce2 Ce1 134.996(10) 2_554 6_656
Ru2 Ce2 Ce1 134.996(10) 2_564 6_656
Ni2 Ce2 Ce1 134.996(10) 2_564 6_656
Ru2 Ce2 Ce1 51.113(13) 5_666 6_656
Ni2 Ce2 Ce1 51.113(13) 5_666 6_656
Ru2 Ce2 Ce1 51.114(13) 5_656 6_656
Ni2 Ce2 Ce1 51.114(13) 5_656 6_656
Al1 Ce2 Ce1 99.48(4) 5_656 6_656
Al1 Ce2 Ce1 99.48(4) 5_666 6_656
Al2 Ce2 Ce1 54.70(3) 5_666 6_656
Al2 Ce2 Ce1 54.70(3) 5_656 6_656
Al1 Ce2 Ce1 105.26(3) 2_554 6_656
Al1 Ce2 Ce1 105.26(3) 2_564 6_656
Ce1 Ce2 Ce1 148.431(14) . 6_656
Ce2 Ce2 Ce1 150.800(16) 6_556 6_656
Ce2 Ce2 Ce1 58.608(10) 6_656 6_656
Ni1 Ce2 Ni1 176.25(3) . 6_656
Ru2 Ce2 Ni1 81.773(17) 2_554 6_656
Ni2 Ce2 Ni1 81.773(17) 2_554 6_656
Ru2 Ce2 Ni1 81.773(17) 2_564 6_656
Ni2 Ce2 Ni1 81.773(17) 2_564 6_656
Ru2 Ce2 Ni1 77.104(17) 5_666 6_656
Ni2 Ce2 Ni1 77.104(17) 5_666 6_656
Ru2 Ce2 Ni1 77.104(17) 5_656 6_656
Ni2 Ce2 Ni1 77.104(17) 5_656 6_656
Al1 Ce2 Ni1 41.34(2) 5_656 6_656
Al1 Ce2 Ni1 41.34(2) 5_666 6_656
Al2 Ce2 Ni1 126.53(3) 5_666 6_656
Al2 Ce2 Ni1 126.53(3) 5_656 6_656
Al1 Ce2 Ni1 131.92(3) 2_554 6_656
Al1 Ce2 Ni1 131.92(3) 2_564 6_656
Ce1 Ce2 Ni1 48.428(13) . 6_656
Ce2 Ce2 Ni1 109.197(18) 6_556 6_656
Ce2 Ce2 Ni1 41.395(14) 6_656 6_656
Ce1 Ce2 Ni1 100.003(15) 6_656 6_656
Ni1 Ce2 Ce2 90.0 . 1_565
Ru2 Ce2 Ce2 134.980(10) 2_554 1_565
Ni2 Ce2 Ce2 134.980(10) 2_554 1_565
Ru2 Ce2 Ce2 45.021(10) 2_564 1_565
Ni2 Ce2 Ce2 45.021(10) 2_564 1_565
Ru2 Ce2 Ce2 45.453(10) 5_666 1_565
Ni2 Ce2 Ce2 45.453(10) 5_666 1_565
Ru2 Ce2 Ce2 134.546(10) 5_656 1_565
Ni2 Ce2 Ce2 134.546(10) 5_656 1_565
Al1 Ce2 Ce2 131.27(2) 5_656 1_565
Al1 Ce2 Ce2 48.73(2) 5_666 1_565
Al2 Ce2 Ce2 49.97(2) 5_666 1_565
Al2 Ce2 Ce2 130.03(2) 5_656 1_565
Al1 Ce2 Ce2 129.54(2) 2_554 1_565
Al1 Ce2 Ce2 50.46(2) 2_564 1_565
Ce1 Ce2 Ce2 90.0 . 1_565
Ce2 Ce2 Ce2 90.0 6_556 1_565
Ce2 Ce2 Ce2 90.0 6_656 1_565
Ce1 Ce2 Ce2 90.0 6_656 1_565
Ni1 Ce2 Ce2 90.0 6_656 1_565
Ni1 Ce2 Ce2 90.0 . 1_545
Ru2 Ce2 Ce2 45.021(10) 2_554 1_545
Ni2 Ce2 Ce2 45.021(10) 2_554 1_545
Ru2 Ce2 Ce2 134.980(10) 2_564 1_545
Ni2 Ce2 Ce2 134.980(10) 2_564 1_545
Ru2 Ce2 Ce2 134.546(10) 5_666 1_545
Ni2 Ce2 Ce2 134.546(10) 5_666 1_545
Ru2 Ce2 Ce2 45.453(10) 5_656 1_545
Ni2 Ce2 Ce2 45.453(10) 5_656 1_545
Al1 Ce2 Ce2 48.73(2) 5_656 1_545
Al1 Ce2 Ce2 131.27(2) 5_666 1_545
Al2 Ce2 Ce2 130.03(2) 5_666 1_545
Al2 Ce2 Ce2 49.97(2) 5_656 1_545
Al1 Ce2 Ce2 50.46(2) 2_554 1_545
Al1 Ce2 Ce2 129.54(2) 2_564 1_545
Ce1 Ce2 Ce2 90.0 . 1_545
Ce2 Ce2 Ce2 90.0 6_556 1_545
Ce2 Ce2 Ce2 90.0 6_656 1_545
Ce1 Ce2 Ce2 90.0 6_656 1_545
Ni1 Ce2 Ce2 90.0 6_656 1_545
Ce2 Ce2 Ce2 180.0 1_565 1_545
Al1 Ni1 Al1 108.18(7) 2_554 2_564
Al1 Ni1 Al2 125.82(4) 2_554 .
Al1 Ni1 Al2 125.82(4) 2_564 .
Al1 Ni1 Al2 153.36(6) 2_554 5_666
Al1 Ni1 Al2 66.33(5) 2_564 5_666
Al2 Ni1 Al2 67.04(5) . 5_666
Al1 Ni1 Al2 66.33(5) 2_554 5_656
Al1 Ni1 Al2 153.36(6) 2_564 5_656
Al2 Ni1 Al2 67.04(5) . 5_656
Al2 Ni1 Al2 106.19(6) 5_666 5_656
Al1 Ni1 Ce2 77.43(5) 2_554 .
Al1 Ni1 Ce2 77.43(5) 2_564 .
Al2 Ni1 Ce2 115.62(5) . .
Al2 Ni1 Ce2 75.94(4) 5_666 .
Al2 Ni1 Ce2 75.94(4) 5_656 .
Al1 Ni1 Ce1 70.80(4) 2_554 6_556
Al1 Ni1 Ce1 70.80(4) 2_564 6_556
Al2 Ni1 Ce1 120.27(5) . 6_556
Al2 Ni1 Ce1 126.22(3) 5_666 6_556
Al2 Ni1 Ce1 126.22(3) 5_656 6_556
Ce2 Ni1 Ce1 124.11(3) . 6_556
Al1 Ni1 Ce1 138.28(5) 2_554 2_565
Al1 Ni1 Ce1 69.90(4) 2_564 2_565
Al2 Ni1 Ce1 67.27(3) . 2_565
Al2 Ni1 Ce1 66.37(4) 5_666 2_565
Al2 Ni1 Ce1 132.48(4) 5_656 2_565
Ce2 Ni1 Ce1 137.372(10) . 2_565
Ce1 Ni1 Ce1 69.516(16) 6_556 2_565
Al1 Ni1 Ce1 69.90(4) 2_554 2
Al1 Ni1 Ce1 138.28(5) 2_564 2
Al2 Ni1 Ce1 67.27(3) . 2
Al2 Ni1 Ce1 132.48(4) 5_666 2
Al2 Ni1 Ce1 66.37(4) 5_656 2
Ce2 Ni1 Ce1 137.372(10) . 2
Ce1 Ni1 Ce1 69.516(16) 6_556 2
Ce1 Ni1 Ce1 84.60(2) 2_565 2
Al1 Ni1 Ce2 54.20(4) 2_554 6_556
Al1 Ni1 Ce2 54.20(4) 2_564 6_556
Al2 Ni1 Ce2 179.66(5) . 6_556
Al2 Ni1 Ce2 112.79(4) 5_666 6_556
Al2 Ni1 Ce2 112.79(4) 5_656 6_556
Ce2 Ni1 Ce2 64.047(15) . 6_556
Ce1 Ni1 Ce2 60.065(14) 6_556 6_556
Ce1 Ni1 Ce2 112.959(17) 2_565 6_556
Ce1 Ni1 Ce2 112.959(17) 2 6_556
Al1 Ni1 Ce1 112.70(4) 2_554 6_656
Al1 Ni1 Ce1 112.70(4) 2_564 6_656
Al2 Ni1 Ce1 52.69(4) . 6_656
Al2 Ni1 Ce1 53.16(3) 5_666 6_656
Al2 Ni1 Ce1 53.16(3) 5_656 6_656
Ce2 Ni1 Ce1 62.923(17) . 6_656
Ce1 Ni1 Ce1 172.97(2) 6_556 6_656
Ce1 Ni1 Ce1 105.516(16) 2_565 6_656
Ce1 Ni1 Ce1 105.516(16) 2 6_656
Ce2 Ni1 Ce1 126.97(2) 6_556 6_656
Al1 Ni1 Ni2 115.26(4) 2_554 .
Al1 Ni1 Ni2 115.26(4) 2_564 .
Al2 Ni1 Ni2 39.49(4) . .
Al2 Ni1 Ni2 89.39(4) 5_666 .
Al2 Ni1 Ni2 89.39(4) 5_656 .
Ce2 Ni1 Ni2 155.11(3) . .
Ce1 Ni1 Ni2 80.780(18) 6_556 .
Ce1 Ni1 Ni2 45.631(11) 2_565 .
Ce1 Ni1 Ni2 45.631(11) 2 .
Ce2 Ni1 Ni2 140.85(2) 6_556 .
Ce1 Ni1 Ni2 92.185(17) 6_656 .
Al1 Ni1 Ni1 35.91(4) 2_554 1_545
Al1 Ni1 Ni1 144.09(4) 2_564 1_545
Al2 Ni1 Ni1 90.0 . 1_545
Al2 Ni1 Ni1 143.09(3) 5_666 1_545
Al2 Ni1 Ni1 36.91(3) 5_656 1_545
Ce2 Ni1 Ni1 90.0 . 1_545
Ce1 Ni1 Ni1 90.0 6_556 1_545
Ce1 Ni1 Ni1 132.298(10) 2_565 1_545
Ce1 Ni1 Ni1 47.702(10) 2 1_545
Ce2 Ni1 Ni1 90.0 6_556 1_545
Ce1 Ni1 Ni1 90.0 6_656 1_545
Ni2 Ni1 Ni1 90.0 . 1_545
Al1 Ni1 Ni1 144.09(4) 2_554 1_565
Al1 Ni1 Ni1 35.91(4) 2_564 1_565
Al2 Ni1 Ni1 90.0 . 1_565
Al2 Ni1 Ni1 36.91(3) 5_666 1_565
Al2 Ni1 Ni1 143.09(3) 5_656 1_565
Ce2 Ni1 Ni1 90.0 . 1_565
Ce1 Ni1 Ni1 90.0 6_556 1_565
Ce1 Ni1 Ni1 47.702(10) 2_565 1_565
Ce1 Ni1 Ni1 132.298(10) 2 1_565
Ce2 Ni1 Ni1 90.0 6_556 1_565
Ce1 Ni1 Ni1 90.0 6_656 1_565
Ni2 Ni1 Ni1 90.0 . 1_565
Ni1 Ni1 Ni1 180.0 1_545 1_565
Al1 Ni1 Ni1 152.64(4) 2_554 5_666
Al1 Ni1 Ni1 96.12(4) 2_564 5_666
Al2 Ni1 Ni1 33.75(2) . 5_666
Al2 Ni1 Ni1 33.29(4) 5_666 5_666
Al2 Ni1 Ni1 86.31(4) 5_656 5_666
Ce2 Ni1 Ni1 96.38(2) . 5_666
Ce1 Ni1 Ni1 131.07(2) 6_556 5_666
Ce1 Ni1 Ni1 61.821(14) 2_565 5_666
Ce1 Ni1 Ni1 100.21(2) 2 5_666
Ce2 Ni1 Ni1 146.081(17) 6_556 5_666
Ce1 Ni1 Ni1 43.695(13) 6_656 5_666
Ni2 Ni1 Ni1 62.194(18) . 5_666
Ni1 Ni1 Ni1 118.848(9) 1_545 5_666
Ni1 Ni1 Ni1 61.151(9) 1_565 5_666
Al2 Ni2 Al1 119.03(6) . .
Al2 Ni2 Al1 122.38(6) . 6_557
Al1 Ni2 Al1 118.59(6) . 6_557
Al2 Ni2 Ce1 69.71(3) . 2
Al1 Ni2 Ce1 134.143(11) . 2
Al1 Ni2 Ce1 71.07(3) 6_557 2
Al2 Ni2 Ce1 69.71(3) . 2_565
Al1 Ni2 Ce1 134.143(11) . 2_565
Al1 Ni2 Ce1 71.07(3) 6_557 2_565
Ce1 Ni2 Ce1 91.70(2) 2 2_565
Al2 Ni2 Ce2 135.017(10) . 2_565
Al1 Ni2 Ce2 70.37(3) . 2_565
Al1 Ni2 Ce2 67.30(3) 6_557 2_565
Ce1 Ni2 Ce2 138.36(3) 2 2_565
Ce1 Ni2 Ce2 74.514(11) 2_565 2_565
Al2 Ni2 Ce2 135.017(10) . 2
Al1 Ni2 Ce2 70.37(3) . 2
Al1 Ni2 Ce2 67.30(3) 6_557 2
Ce1 Ni2 Ce2 74.514(11) 2 2
Ce1 Ni2 Ce2 138.36(3) 2_565 2
Ce2 Ni2 Ce2 89.96(2) 2_565 2
Al2 Ni2 Ce2 70.39(3) . 5_666
Al1 Ni2 Ce2 67.24(3) . 5_666
Al1 Ni2 Ce2 135.291(11) 6_557 5_666
Ce1 Ni2 Ce2 140.06(3) 2 5_666
Ce1 Ni2 Ce2 76.118(11) 2_565 5_666
Ce2 Ni2 Ce2 75.335(9) 2_565 5_666
Ce2 Ni2 Ce2 137.60(3) 2 5_666
Al2 Ni2 Ce2 70.39(3) . 5_656
Al1 Ni2 Ce2 67.24(3) . 5_656
Al1 Ni2 Ce2 135.291(11) 6_557 5_656
Ce1 Ni2 Ce2 76.118(11) 2 5_656
Ce1 Ni2 Ce2 140.06(3) 2_565 5_656
Ce2 Ni2 Ce2 137.60(3) 2_565 5_656
Ce2 Ni2 Ce2 75.335(9) 2 5_656
Ce2 Ni2 Ce2 89.09(2) 5_666 5_656
Al2 Ni2 Ni1 38.49(4) . .
Al1 Ni2 Ni1 157.52(5) . .
Al1 Ni2 Ni1 83.89(4) 6_557 .
Ce1 Ni2 Ni1 49.656(12) 2 .
Ce1 Ni2 Ni1 49.656(12) 2_565 .
Ce2 Ni2 Ni1 123.256(16) 2_565 .
Ce2 Ni2 Ni1 123.256(16) 2 .
Ce2 Ni2 Ni1 97.391(18) 5_666 .
Ce2 Ni2 Ni1 97.391(18) 5_656 .
Al2 Ni2 Ni2 76.75(4) . 6_657
Al1 Ni2 Ni2 42.28(5) . 6_657
Al1 Ni2 Ni2 160.87(5) 6_557 6_657
Ce1 Ni2 Ni2 120.565(14) 2 6_657
Ce1 Ni2 Ni2 120.565(14) 2_565 6_657
Ce2 Ni2 Ni2 99.80(2) 2_565 6_657
Ce2 Ni2 Ni2 99.80(2) 2 6_657
Ce2 Ni2 Ni2 46.457(9) 5_666 6_657
Ce2 Ni2 Ni2 46.457(9) 5_656 6_657
Ni1 Ni2 Ni2 115.24(2) . 6_657
Al2 Ni2 Ni2 164.25(5) . 6_557
Al1 Ni2 Ni2 76.73(5) . 6_557
Al1 Ni2 Ni2 41.86(4) 6_557 6_557
Ce1 Ni2 Ni2 99.769(15) 2 6_557
Ce1 Ni2 Ni2 99.769(15) 2_565 6_557
Ce2 Ni2 Ni2 46.920(12) 2_565 6_557
Ce2 Ni2 Ni2 46.920(12) 2 6_557
Ce2 Ni2 Ni2 119.59(2) 5_666 6_557
Ce2 Ni2 Ni2 119.59(2) 5_656 6_557
Ni1 Ni2 Ni2 125.75(2) . 6_557
Ni2 Ni2 Ni2 119.01(3) 6_657 6_557
Al2 Ni2 Ni2 90.0 . 1_565
Al1 Ni2 Ni2 90.0 . 1_565
Al1 Ni2 Ni2 90.0 6_557 1_565
Ce1 Ni2 Ni2 135.852(11) 2 1_565
Ce1 Ni2 Ni2 44.149(11) 2_565 1_565
Ce2 Ni2 Ni2 45.021(10) 2_565 1_565
Ce2 Ni2 Ni2 134.978(10) 2 1_565
Ce2 Ni2 Ni2 45.454(10) 5_666 1_565
Ce2 Ni2 Ni2 134.546(10) 5_656 1_565
Ni1 Ni2 Ni2 90.001(1) . 1_565
Ni2 Ni2 Ni2 90.0 6_657 1_565
Ni2 Ni2 Ni2 90.0 6_557 1_565
Al2 Ni2 Ni2 90.0 . 1_545
Al1 Ni2 Ni2 89.999(1) . 1_545
Al1 Ni2 Ni2 90.0 6_557 1_545
Ce1 Ni2 Ni2 44.149(11) 2 1_545
Ce1 Ni2 Ni2 135.852(11) 2_565 1_545
Ce2 Ni2 Ni2 134.978(10) 2_565 1_545
Ce2 Ni2 Ni2 45.021(10) 2 1_545
Ce2 Ni2 Ni2 134.546(10) 5_666 1_545
Ce2 Ni2 Ni2 45.454(10) 5_656 1_545
Ni1 Ni2 Ni2 90.0 . 1_545
Ni2 Ni2 Ni2 90.000(1) 6_657 1_545
Ni2 Ni2 Ni2 90.0 6_557 1_545
Ni2 Ni2 Ni2 180.00(3) 1_565 1_545
Al2 Ni2 Ni1 130.73(4) . 2_565
Al1 Ni2 Ni1 34.09(2) . 2_565
Al1 Ni2 Ni1 98.31(4) 6_557 2_565
Ce1 Ni2 Ni1 157.704(19) 2 2_565
Ce1 Ni2 Ni1 103.533(10) 2_565 2_565
Ce2 Ni2 Ni1 37.144(13) 2_565 2_565
Ce2 Ni2 Ni1 83.327(17) 2 2_565
Ce2 Ni2 Ni1 60.881(15) 5_666 2_565
Ce2 Ni2 Ni1 100.90(2) 5_656 2_565
Ni1 Ni2 Ni1 151.025(6) . 2_565
Ni2 Ni2 Ni1 65.18(2) 6_657 2_565
Ni2 Ni2 Ni1 62.02(2) 6_557 2_565
Ni2 Ni2 Ni1 61.205(6) 1_565 2_565
Ni2 Ni2 Ni1 118.793(6) 1_545 2_565
Ru1 Al1 Ni1 0.00(4) 2_565 2_565
Ru1 Al1 Ru1 108.18(7) 2_565 2
Ni1 Al1 Ru1 108.18(7) 2_565 2
Ru1 Al1 Ni1 108.18(7) 2_565 2
Ni1 Al1 Ni1 108.18(7) 2_565 2
Ru1 Al1 Ni1 0.00(3) 2 2
Ru1 Al1 Ni2 109.51(5) 2_565 .
Ni1 Al1 Ni2 109.51(5) 2_565 .
Ru1 Al1 Ni2 109.51(5) 2 .
Ni1 Al1 Ni2 109.51(5) 2 .
Ru1 Al1 Ru2 116.46(5) 2_565 6_657
Ni1 Al1 Ru2 116.46(5) 2_565 6_657
Ru1 Al1 Ru2 116.46(5) 2 6_657
Ni1 Al1 Ru2 116.46(5) 2 6_657
Ni2 Al1 Ru2 95.86(6) . 6_657
Ru1 Al1 Ni2 116.46(5) 2_565 6_657
Ni1 Al1 Ni2 116.46(5) 2_565 6_657
Ru1 Al1 Ni2 116.46(5) 2 6_657
Ni1 Al1 Ni2 116.46(5) 2 6_657
Ni2 Al1 Ni2 95.86(6) . 6_657
Ru2 Al1 Ni2 0.00(3) 6_657 6_657
Ru1 Al1 Al2 57.40(4) 2_565 6_557
Ni1 Al1 Al2 57.40(4) 2_565 6_557
Ru1 Al1 Al2 57.40(4) 2 6_557
Ni1 Al1 Al2 57.40(4) 2 6_557
Ni2 Al1 Al2 101.44(7) . 6_557
Ru2 Al1 Al2 162.70(8) 6_657 6_557
Ni2 Al1 Al2 162.70(8) 6_657 6_557
Ru1 Al1 Ce2 166.39(6) 2_565 5_656
Ni1 Al1 Ce2 166.39(6) 2_565 5_656
Ru1 Al1 Ce2 84.465(18) 2 5_656
Ni1 Al1 Ce2 84.465(18) 2 5_656
Ni2 Al1 Ce2 60.11(4) . 5_656
Ru2 Al1 Ce2 59.41(4) 6_657 5_656
Ni2 Al1 Ce2 59.41(4) 6_657 5_656
Al2 Al1 Ce2 130.57(5) 6_557 5_656
Ru1 Al1 Ce2 84.465(18) 2_565 5_666
Ni1 Al1 Ce2 84.465(18) 2_565 5_666
Ru1 Al1 Ce2 166.39(6) 2 5_666
Ni1 Al1 Ce2 166.39(6) 2 5_666
Ni2 Al1 Ce2 60.11(4) . 5_666
Ru2 Al1 Ce2 59.41(4) 6_657 5_666
Ni2 Al1 Ce2 59.41(4) 6_657 5_666
Al2 Al1 Ce2 130.57(5) 6_557 5_666
Ce2 Al1 Ce2 82.53(5) 5_656 5_666
Ru1 Al1 Ce2 114.97(7) 2_565 2
Ni1 Al1 Ce2 114.97(7) 2_565 2
Ru1 Al1 Ce2 52.47(3) 2 2
Ni1 Al1 Ce2 52.47(3) 2 2
Ni2 Al1 Ce2 58.03(3) . 2
Ru2 Al1 Ce2 127.72(4) 6_657 2
Ni2 Al1 Ce2 127.72(4) 6_657 2
Al2 Al1 Ce2 63.61(4) 6_557 2
Ce2 Al1 Ce2 68.39(2) 5_656 2
Ce2 Al1 Ce2 118.13(6) 5_666 2
Ni1 Al2 Ru1 112.96(5) . 5_666
Ni1 Al2 Ni1 112.96(5) . 5_666
Ru1 Al2 Ni1 0.00(3) 5_666 5_666
Ni1 Al2 Ru1 112.96(5) . 5_656
Ru1 Al2 Ru1 106.19(6) 5_666 5_656
Ni1 Al2 Ru1 106.19(6) 5_666 5_656
Ni1 Al2 Ni1 112.96(5) . 5_656
Ru1 Al2 Ni1 106.19(6) 5_666 5_656
Ni1 Al2 Ni1 106.19(6) 5_666 5_656
Ru1 Al2 Ni1 0.00(3) 5_656 5_656
Ni1 Al2 Ni2 102.02(6) . .
Ru1 Al2 Ni2 111.43(5) 5_666 .
Ni1 Al2 Ni2 111.43(5) 5_666 .
Ru1 Al2 Ni2 111.43(5) 5_656 .
Ni1 Al2 Ni2 111.43(5) 5_656 .
Ni1 Al2 Al1 152.90(8) . 6_657
Ru1 Al2 Al1 56.27(4) 5_666 6_657
Ni1 Al2 Al1 56.27(4) 5_666 6_657
Ru1 Al2 Al1 56.27(4) 5_656 6_657
Ni1 Al2 Al1 56.27(4) 5_656 6_657
Ni2 Al2 Al1 105.09(7) . 6_657
Ni1 Al2 Al2 57.01(6) . 5_656
Ru1 Al2 Al2 127.23(10) 5_666 5_656
Ni1 Al2 Al2 127.23(10) 5_666 5_656
Ru1 Al2 Al2 55.95(4) 5_656 5_656
Ni1 Al2 Al2 55.95(4) 5_656 5_656
Ni2 Al2 Al2 121.34(7) . 5_656
Al1 Al2 Al2 107.17(8) 6_657 5_656
Ni1 Al2 Al2 57.01(6) . 5_666
Ru1 Al2 Al2 55.95(4) 5_666 5_666
Ni1 Al2 Al2 55.95(4) 5_666 5_666
Ru1 Al2 Al2 127.23(10) 5_656 5_666
Ni1 Al2 Al2 127.23(10) 5_656 5_666
Ni2 Al2 Al2 121.34(7) . 5_666
Al1 Al2 Al2 107.17(8) 6_657 5_666
Al2 Al2 Al2 93.50(11) 5_656 5_666
Ni1 Al2 Ce1 86.73(5) . 6_656
Ru1 Al2 Ce1 64.31(4) 5_666 6_656
Ni1 Al2 Ce1 64.31(4) 5_666 6_656
Ru1 Al2 Ce1 64.31(4) 5_656 6_656
Ni1 Al2 Ce1 64.31(4) 5_656 6_656
Ni2 Al2 Ce1 171.26(7) . 6_656
Al1 Al2 Ce1 66.17(5) 6_657 6_656
Al2 Al2 Ce1 63.49(6) 5_656 6_656
Al2 Al2 Ce1 63.49(6) 5_666 6_656

loop_
_geom_bond_atom_site_label_1
_geom_bond_atom_site_label_2
_geom_bond_distance
_geom_bond_site_symmetry_2
Ce1 Ru2 2.9128(6) 2_564
Ce1 Ni2 2.9128(6) 2_564
Ce1 Ru2 2.9128(6) 2_554
Ce1 Ni2 2.9128(6) 2_554
Ce1 Ru1 3.0677(8) 6_656
Ce1 Ni1 3.0677(8) 6_656
Ce1 Ru1 3.1055(6) 2_554
Ce1 Ni1 3.1055(6) 2_554
Ce1 Ru1 3.1055(6) 2_564
Ce1 Ni1 3.1055(6) 2_564
Ce1 Al2 3.1572(18) 6_556
Ce1 Al2 3.1804(13) 2_554
Ce1 Al2 3.1804(13) 2_564
Ce1 Al1 3.285(2) 1_554
Ce1 Al1 3.2959(15) 5_666
Ce1 Al1 3.2959(15) 5_656
Ce1 Ce1 3.5196(6) 5_665
Ce1 Ce1 3.5195(6) 5_655
Ce1 Ce2 3.5535(5) .
Ce1 Ce2 3.6327(5) 6_556
Ce1 Ni1 3.9627(8) 6_556
Ce1 Ce1 4.1800(2) 1_545
Ce1 Ce1 4.1800(2) 1_565
Ce2 Ni1 2.6677(8) .
Ce2 Ru2 2.9568(5) 2_554
Ce2 Ni2 2.9568(5) 2_554
Ce2 Ru2 2.9568(5) 2_564
Ce2 Ni2 2.9568(5) 2_564
Ce2 Ru2 2.9794(5) 5_666
Ce2 Ni2 2.9794(5) 5_666
Ce2 Ru2 2.9794(5) 5_656
Ce2 Ni2 2.9794(5) 5_656
Ce2 Al1 3.1688(15) 5_656
Ce2 Al1 3.1688(15) 5_666
Ce2 Al2 3.2496(14) 5_666
Ce2 Al2 3.2496(14) 5_656
Ce2 Al1 3.2831(15) 2_554
Ce2 Al1 3.2831(15) 2_564
Ce2 Ce2 3.6275(3) 6_556
Ce2 Ce2 3.6275(3) 6_656
Ce2 Ce1 3.6326(5) 6_656
Ce2 Ni1 3.8887(8) 6_656
Ce2 Ce2 4.1800(2) 1_565
Ce2 Ce2 4.1800(2) 1_545
Ni1 Al1 2.5804(12) 2_554
Ni1 Al1 2.5804(12) 2_564
Ni1 Al2 2.582(2) .
Ni1 Al2 2.6138(11) 5_666
Ni1 Al2 2.6138(11) 5_656
Ni1 Ce1 3.0677(8) 6_556
Ni1 Ce1 3.1056(6) 2_565
Ni1 Ce1 3.1056(6) 2
Ni1 Ce2 3.8887(8) 6_556
Ni1 Ce1 3.9627(8) 6_656
Ni1 Ni2 4.0573(10) .
Ni1 Ni1 4.1800(2) 1_545
Ni1 Ni1 4.1800(2) 1_565
Ni1 Ni1 4.3317(12) 5_666
Ni2 Al2 2.6380(19) .
Ni2 Al1 2.732(2) .
Ni2 Al1 2.754(2) 6_557
Ni2 Ce1 2.9127(6) 2
Ni2 Ce1 2.9127(6) 2_565
Ni2 Ce2 2.9568(5) 2_565
Ni2 Ce2 2.9568(5) 2
Ni2 Ce2 2.9794(5) 5_666
Ni2 Ce2 2.9794(5) 5_656
Ni2 Ni2 4.0720(7) 6_657
Ni2 Ni2 4.0720(7) 6_557
Ni2 Ni2 4.1800(2) 1_565
Ni2 Ni2 4.1800(2) 1_545
Ni2 Ni1 4.3391(9) 2_565
Al1 Ru1 2.5804(12) 2_565
Al1 Ni1 2.5804(12) 2_565
Al1 Ru1 2.5804(12) 2
Al1 Ni1 2.5804(12) 2
Al1 Ru2 2.754(2) 6_657
Al1 Ni2 2.754(2) 6_657
Al1 Al2 2.842(3) 6_557
Al1 Ce2 3.1688(15) 5_656
Al1 Ce2 3.1688(15) 5_666
Al1 Ce2 3.2831(15) 2
Al2 Ru1 2.6137(11) 5_666
Al2 Ni1 2.6137(11) 5_666
Al2 Ru1 2.6137(11) 5_656
Al2 Ni1 2.6137(11) 5_656
Al2 Al1 2.842(3) 6_657
Al2 Al2 2.869(2) 5_656
Al2 Al2 2.869(2) 5_666
Al2 Ce1 3.1572(18) 6_656
